data_9012208
loop_
_publ_author_name
'Bezou, C.'
'Nonat, A.'
'Mutin, J. C.'
'Christensen, A. N.'
'Lehmann, M. S.'

_publ_section_title
;
 Of the crystal structure of gamma-CaSO4, CaSO4*0.5(H2O), and CaSO4*0.6(H2O)
 by powder diffraction methods
 Locality: Maurienne, France
 Sample: SH1, X-ray diffraction
;
_journal_name_full 'Journal of Solid State Chemistry'
_journal_page_first 165
_journal_page_last 176
_journal_paper_doi 10.1006/jssc.1995.1260
_journal_volume 117
_journal_year 1995
_chemical_formula_sum 'Ca H O4.5 S'
_chemical_name_mineral Bassanite
_space_group_IT_number 5
_symmetry_space_group_name_Hall 'I 2y'
_symmetry_space_group_name_H-M 'I 1 2 1'
_cell_angle_alpha 90
_cell_angle_beta 90.27
_cell_angle_gamma 90
_cell_length_a 12.0317
_cell_length_b 6.9272
_cell_length_c 12.6711
_cell_volume 1056.074
_exptl_crystal_density_diffrn 2.739
_cell_formula_units_Z 12
_cod_depositor_comments
;
    Z inserted and formula changed to fit usual chemical conventions
    Oxygen water renamed so that they are recognized as oxygens
                             miguel
;
_cod_original_formula_sum 'Ca2 S2 O9 H2'
_cod_database_code 9012208

loop_
_symmetry_equiv_pos_as_xyz
x,y,z
1/2+x,1/2+y,1/2+z
-x,y,-z
1/2-x,1/2+y,1/2-z

loop_
_atom_site_label
_atom_site_fract_x
_atom_site_fract_y
_atom_site_fract_z
_atom_site_U_iso_or_equiv
Ca1 0.00000 0.00300 0.50000 0.00633
Ca2 0.72000 0.16400 0.15800 0.00633
Ca3 0.26300 0.20600 0.33600 0.00507
Ca4 0.00000 0.00000 0.00000 0.00380
S2 0.00100 0.00300 0.25400 0.01013
S3 0.72400 0.17200 0.41800 0.01013
S4 0.27500 0.18300 0.08600 0.01140
O11 0.07600 0.14400 0.30900 0.01267
O12 0.06600 -0.13000 0.18600 0.01140
O21 -0.06900 0.10800 0.17600 0.01267
O22 -0.06300 -0.11100 0.33100 0.01140
O31 0.73700 0.30600 0.33000 0.01140
O32 0.63500 0.22700 0.49500 0.01267
O33 0.82400 0.15700 0.48500 0.01267
O34 0.70000 -0.01600 0.36500 0.01267
O41 0.23600 0.34900 0.14700 0.01393
O42 0.37800 0.24100 0.02800 0.00760
O43 0.19600 0.09900 0.00900 0.00887
O44 0.30000 0.04300 0.16900 0.01013
O52 0.04400 0.48100 0.65000 0.03166
O51 0.00000 0.34700 0.00000 0.02786
